data_7205566
loop_
_publ_author_name
'Guo, Jixi'
'Jia, Dianzeng'
'Liu, Lang'
'Yuan, Hui'
'Li, Feng'

_publ_section_title
;
 Solid-state photochromism of pyrazolones with highly improved
 sensitivity, fatigue resistance and reversible fluorescent switching
 properties
;
_journal_issue 9
_journal_name_full 'Journal of Materials Chemistry'
_journal_page_first 3210
_journal_paper_doi 10.1039/c0jm03216f
_journal_volume 21
_journal_year 2011
_chemical_formula_sum 'C29 H22 Cl N5 O2'
_chemical_formula_weight 507.97
_chemical_name_systematic
;
?
;
_space_group_IT_number 14
_symmetry_cell_setting monoclinic
_symmetry_space_group_name_Hall '-P 2ybc'
_symmetry_space_group_name_H-M 'P 1 21/c 1'
_atom_sites_solution_hydrogens geom
_atom_sites_solution_primary direct
_atom_sites_solution_secondary difmap
_audit_creation_method SHELXL-97
_cell_angle_alpha 90.00
_cell_angle_beta 106.5860(10)
_cell_angle_gamma 90.00
_cell_formula_units_Z 8
_cell_length_a 10.9816(2)
_cell_length_b 18.0168(3)
_cell_length_c 26.2966(6)
_cell_measurement_reflns_used 37635
_cell_measurement_temperature 153(2)
_cell_measurement_theta_max 27.48
_cell_measurement_theta_min 3.07
_cell_volume 4986.39(17)
_computing_cell_refinement 'Rapid Auto Version 3.0 (Rigaku 2004)'
_computing_data_collection 'Rapid Auto Version 3.0 (Rigaku 2004)'
_computing_data_reduction 'Rapid Auto Version 3.0 (Rigaku 2004)'
_computing_molecular_graphics 'SHELXTL 5.1 (Bruker AXS, 2000)'
_computing_publication_material 'SHELXTL 5.1 (Bruker AXS, 2000)'
_computing_structure_refinement 'SHELXL-97 (Sheldrick, 1997)'
_computing_structure_solution 'SHELXS-97 (Sheldrick, 1990)'
_diffrn_ambient_temperature 153(2)
_diffrn_measured_fraction_theta_full 0.998
_diffrn_measured_fraction_theta_max 0.998
_diffrn_measurement_device_type 'Rigaku R-axis Spider'
_diffrn_measurement_method '\w scans'
_diffrn_radiation_monochromator graphite
_diffrn_radiation_source 'Rotating Anode'
_diffrn_radiation_type MoK\a
_diffrn_radiation_wavelength 0.71073
_diffrn_reflns_av_R_equivalents 0.0569
_diffrn_reflns_av_sigmaI/netI 0.0370
_diffrn_reflns_limit_h_max 12
_diffrn_reflns_limit_h_min -13
_diffrn_reflns_limit_k_max 21
_diffrn_reflns_limit_k_min -21
_diffrn_reflns_limit_l_max 31
_diffrn_reflns_limit_l_min -31
_diffrn_reflns_number 61422
_diffrn_reflns_theta_full 25.50
_diffrn_reflns_theta_max 25.50
_diffrn_reflns_theta_min 3.07
_diffrn_standards_decay_% 0
_diffrn_standards_interval_count 0
_diffrn_standards_interval_time 0
_diffrn_standards_number 0
_exptl_absorpt_coefficient_mu 0.191
_exptl_absorpt_correction_T_max 0.9812
_exptl_absorpt_correction_T_min 0.9141
_exptl_absorpt_correction_type Emperical
_exptl_absorpt_process_details
;
Higashi, T. (1995). Program for
Absorption Correction. Rigaku Corporation, Tokyo, Japan.
;
_exptl_crystal_colour colorless
_exptl_crystal_density_diffrn 1.353
_exptl_crystal_density_method 'not measured'
_exptl_crystal_description prism
_exptl_crystal_F_000 2112
_exptl_crystal_size_max 0.48
_exptl_crystal_size_mid 0.10
_exptl_crystal_size_min 0.10
_refine_diff_density_max 0.371
_refine_diff_density_min -0.506
_refine_diff_density_rms 0.076
_refine_ls_extinction_coef 0.0050(5)
_refine_ls_extinction_expression Fc^*^=kFc[1+0.001xFc^2^\l^3^/sin(2\q)]^-1/4^
_refine_ls_extinction_method SHELXL
_refine_ls_goodness_of_fit_ref 1.112
_refine_ls_hydrogen_treatment mixed
_refine_ls_matrix_type full
_refine_ls_number_parameters 692
_refine_ls_number_reflns 9279
_refine_ls_number_restraints 6
_refine_ls_restrained_S_all 1.112
_refine_ls_R_factor_all 0.0748
_refine_ls_R_factor_gt 0.0486
_refine_ls_shift/su_max 0.001
_refine_ls_shift/su_mean 0.000
_refine_ls_structure_factor_coef Fsqd
_refine_ls_weighting_details 'calc w=1/[\s^2^(Fo^2^)+(0.0886P)^2^+0.4249P] where P=(Fo^2^+2Fc^2^)/3'
_refine_ls_weighting_scheme calc
_refine_ls_wR_factor_gt 0.1215
_refine_ls_wR_factor_ref 0.1548
_reflns_number_gt 6593
_reflns_number_total 9279
_reflns_threshold_expression >2sigma(I)
_cod_data_source_file C0JM03216F.TXT
_cod_data_source_block 1a
_cod_depositor_comments
;
The following automatic conversions were performed:
'_symmetry_cell_setting' value 'Monoclinic' changed to 'monoclinic'
according to '/home/saulius/struct/CIF-dictionaries/cif_core.dic'
dictionary named 'cif_core.dic' version 2.4.1 from 2010-06-29.

Automatic conversion script
Id: cif_fix_enum 1555 2011-01-17 13:19:09Z saulius 
;
_cod_original_sg_symbol_H-M P2(1)/c
_cod_database_code 7205566

loop_
_symmetry_equiv_pos_as_xyz
'x, y, z'
'-x, y+1/2, -z+1/2'
'-x, -y, -z'
'x, -y-1/2, z-1/2'

loop_
_atom_site_label
_atom_site_type_symbol
_atom_site_fract_x
_atom_site_fract_y
_atom_site_fract_z
_atom_site_U_iso_or_equiv
_atom_site_adp_type
_atom_site_occupancy
_atom_site_symmetry_multiplicity
_atom_site_calc_flag
_atom_site_refinement_flags
_atom_site_disorder_assembly
_atom_site_disorder_group
Cl1A Cl 0.54441(6) 0.33166(4) 0.83800(3) 0.0431(2) Uani 1 1 d . . .
O1A O 0.31454(17) 0.40672(10) 0.49604(7) 0.0351(4) Uani 1 1 d D . .
O2A O 0.05444(15) 0.59582(9) 0.51226(7) 0.0326(4) Uani 1 1 d . . .
N1A N 0.23283(18) 0.28794(10) 0.49525(8) 0.0283(4) Uani 1 1 d . . .
N2A N 0.18768(18) 0.23960(10) 0.52587(8) 0.0284(4) Uani 1 1 d . . .
N3A N 0.23935(18) 0.47445(10) 0.60643(8) 0.0274(4) Uani 1 1 d . . .
N4A N 0.16782(19) 0.49921(11) 0.55748(8) 0.0291(5) Uani 1 1 d D . .
N5A N 0.1715(2) 0.61054(11) 0.59947(8) 0.0306(5) Uani 1 1 d D . .
C1A C 0.2074(2) 0.31678(15) 0.40230(10) 0.0365(6) Uani 1 1 d . . .
H1A H 0.1878 0.3668 0.4083 0.044 Uiso 1 1 calc R . .
C2A C 0.2074(3) 0.29345(16) 0.35203(11) 0.0417(7) Uani 1 1 d . . .
H2A H 0.1887 0.3279 0.3235 0.050 Uiso 1 1 calc R . .
C3A C 0.2343(3) 0.22088(17) 0.34305(11) 0.0446(7) Uani 1 1 d . . .
H3A H 0.2325 0.2051 0.3084 0.054 Uiso 1 1 calc R . .
C4A C 0.2637(3) 0.17116(16) 0.38454(11) 0.0431(7) Uani 1 1 d . . .
H4A H 0.2833 0.1212 0.3784 0.052 Uiso 1 1 calc R . .
C5A C 0.2651(2) 0.19326(14) 0.43516(10) 0.0349(6) Uani 1 1 d . . .
H5A H 0.2853 0.1588 0.4637 0.042 Uiso 1 1 calc R . .
C6A C 0.2364(2) 0.26638(13) 0.44354(9) 0.0294(5) Uani 1 1 d . . .
C7A C 0.2679(2) 0.35367(12) 0.52065(9) 0.0270(5) Uani 1 1 d . . .
C8A C 0.2457(2) 0.34927(12) 0.56963(9) 0.0254(5) Uani 1 1 d . . .
C9A C 0.1959(2) 0.27619(12) 0.57069(9) 0.0260(5) Uani 1 1 d . . .
C10A C 0.1510(2) 0.24043(12) 0.61197(9) 0.0255(5) Uani 1 1 d . . .
C11A C 0.1559(2) 0.16326(13) 0.61748(10) 0.0316(6) Uani 1 1 d . . .
H11A H 0.1887 0.1341 0.5943 0.038 Uiso 1 1 calc R . .
C12A C 0.1135(2) 0.12905(15) 0.65608(11) 0.0395(6) Uani 1 1 d . . .
H12A H 0.1154 0.0765 0.6589 0.047 Uiso 1 1 calc R . .
C13A C 0.0681(3) 0.17114(16) 0.69090(11) 0.0431(7) Uani 1 1 d . . .
H13A H 0.0414 0.1477 0.7182 0.052 Uiso 1 1 calc R . .
C14A C 0.0620(2) 0.24729(15) 0.68554(10) 0.0371(6) Uani 1 1 d . . .
H14A H 0.0308 0.2763 0.7093 0.045 Uiso 1 1 calc R . .
C15A C 0.1008(2) 0.28166(14) 0.64600(10) 0.0301(5) Uani 1 1 d . . .
H15A H 0.0933 0.3340 0.6419 0.036 Uiso 1 1 calc R . .
C16A C 0.2715(2) 0.40508(12) 0.61200(9) 0.0257(5) Uani 1 1 d . . .
C17A C 0.3385(2) 0.38460(12) 0.66799(9) 0.0255(5) Uani 1 1 d . . .
C18A C 0.4224(2) 0.32532(13) 0.67989(10) 0.0290(5) Uani 1 1 d . . .
H18A H 0.4369 0.2963 0.6520 0.035 Uiso 1 1 calc R . .
C19A C 0.4854(2) 0.30811(13) 0.73222(10) 0.0317(6) Uani 1 1 d . . .
H19A H 0.5430 0.2675 0.7403 0.038 Uiso 1 1 calc R . .
C20A C 0.4636(2) 0.35059(13) 0.77251(10) 0.0310(5) Uani 1 1 d . . .
C21A C 0.3781(2) 0.40878(14) 0.76141(10) 0.0329(6) Uani 1 1 d . . .
H21A H 0.3623 0.4371 0.7894 0.039 Uiso 1 1 calc R . .
C22A C 0.3157(2) 0.42527(13) 0.70906(10) 0.0294(5) Uani 1 1 d . . .
H22A H 0.2564 0.4650 0.7012 0.035 Uiso 1 1 calc R . .
C23A C 0.1267(2) 0.57136(13) 0.55480(9) 0.0268(5) Uani 1 1 d . . .
C24A C 0.1489(2) 0.68583(13) 0.61043(10) 0.0285(5) Uani 1 1 d . . .
C25A C 0.0880(2) 0.73652(13) 0.57179(11) 0.0323(6) Uani 1 1 d . . .
H25A H 0.0597 0.7222 0.5355 0.039 Uiso 1 1 calc R . .
C26A C 0.0690(2) 0.80831(14) 0.58684(12) 0.0394(6) Uani 1 1 d . . .
H26A H 0.0265 0.8431 0.5606 0.047 Uiso 1 1 calc R . .
C27A C 0.1108(3) 0.83008(15) 0.63935(12) 0.0424(7) Uani 1 1 d . . .
H27A H 0.0968 0.8794 0.6491 0.051 Uiso 1 1 calc R . .
C28A C 0.1732(2) 0.77968(15) 0.67753(12) 0.0401(6) Uani 1 1 d . . .
H28A H 0.2025 0.7944 0.7137 0.048 Uiso 1 1 calc R . .
C29A C 0.1930(2) 0.70789(13) 0.66309(10) 0.0331(6) Uani 1 1 d . . .
H29A H 0.2369 0.6735 0.6893 0.040 Uiso 1 1 calc R . .
H1AO H 0.365(3) 0.4341(17) 0.5172(12) 0.085(13) Uiso 1 1 d D . .
H4AN H 0.130(2) 0.4660(11) 0.5349(9) 0.041(8) Uiso 1 1 d D . .
H5AN H 0.217(2) 0.5838(13) 0.6255(8) 0.043(8) Uiso 1 1 d D . .
Cl1B Cl 0.19164(7) 1.02354(4) 0.51410(4) 0.0568(2) Uani 1 1 d . . .
O1B O 0.11833(17) 0.56597(9) 0.42705(7) 0.0358(4) Uani 1 1 d D . .
O2B O 0.48388(15) 0.49092(8) 0.55567(7) 0.0310(4) Uani 1 1 d . . .
N1B N 0.15958(18) 0.61055(10) 0.35075(8) 0.0268(4) Uani 1 1 d . . .
N2B N 0.22413(17) 0.66663(10) 0.33385(8) 0.0271(4) Uani 1 1 d . . .
N3B N 0.35756(18) 0.66802(10) 0.51988(8) 0.0275(4) Uani 1 1 d . . .
N4B N 0.38705(19) 0.59480(11) 0.51458(8) 0.0283(4) Uani 1 1 d D . .
N5B N 0.48873(19) 0.59681(11) 0.60403(8) 0.0297(5) Uani 1 1 d D . .
C1B C 0.0437(2) 0.49363(13) 0.32628(11) 0.0328(6) Uani 1 1 d . . .
H1B H 0.0743 0.4764 0.3618 0.039 Uiso 1 1 calc R . .
C2B C -0.0359(2) 0.44968(14) 0.28780(11) 0.0383(6) Uani 1 1 d . . .
H2B H -0.0602 0.4021 0.2971 0.046 Uiso 1 1 calc R . .
C3B C -0.0807(2) 0.47401(14) 0.23608(11) 0.0364(6) Uani 1 1 d . . .
H3B H -0.1363 0.4437 0.2100 0.044 Uiso 1 1 calc R . .
C4B C -0.0440(2) 0.54269(14) 0.22264(10) 0.0366(6) Uani 1 1 d . . .
H4B H -0.0738 0.5595 0.1870 0.044 Uiso 1 1 calc R . .
C5B C 0.0353(2) 0.58725(14) 0.26041(10) 0.0330(6) Uani 1 1 d . . .
H5B H 0.0603 0.6344 0.2507 0.040 Uiso 1 1 calc R . .
C6B C 0.0787(2) 0.56320(13) 0.31255(9) 0.0269(5) Uani 1 1 d . . .
C7B C 0.1775(2) 0.61444(12) 0.40433(9) 0.0276(5) Uani 1 1 d . . .
C8B C 0.2567(2) 0.67400(12) 0.42329(9) 0.0260(5) Uani 1 1 d . . .
C9B C 0.2803(2) 0.70482(12) 0.37716(9) 0.0260(5) Uani 1 1 d . . .
C10B C 0.3560(2) 0.77103(12) 0.37322(9) 0.0262(5) Uani 1 1 d . . .
C11B C 0.3191(2) 0.81572(13) 0.32807(10) 0.0316(6) Uani 1 1 d . . .
H11B H 0.2462 0.8028 0.3000 0.038 Uiso 1 1 calc R . .
C12B C 0.3878(2) 0.87862(14) 0.32393(11) 0.0386(6) Uani 1 1 d . . .
H12B H 0.3630 0.9083 0.2928 0.046 Uiso 1 1 calc R . .
C13B C 0.4930(3) 0.89840(15) 0.36524(12) 0.0423(7) Uani 1 1 d . . .
H13B H 0.5394 0.9421 0.3627 0.051 Uiso 1 1 calc R . .
C14B C 0.5301(2) 0.85452(14) 0.40997(11) 0.0364(6) Uani 1 1 d . . .
H14B H 0.6024 0.8679 0.4382 0.044 Uiso 1 1 calc R . .
C15B C 0.4623(2) 0.79109(13) 0.41383(10) 0.0302(5) Uani 1 1 d . . .
H15B H 0.4889 0.7609 0.4447 0.036 Uiso 1 1 calc R . .
C16B C 0.2987(2) 0.70448(12) 0.47766(9) 0.0263(5) Uani 1 1 d . . .
C17B C 0.2741(2) 0.78396(13) 0.48618(9) 0.0271(5) Uani 1 1 d . . .
C18B C 0.1684(2) 0.81960(13) 0.45373(11) 0.0348(6) Uani 1 1 d . . .
H18B H 0.1126 0.7933 0.4251 0.042 Uiso 1 1 calc R . .
C19B C 0.1430(2) 0.89311(14) 0.46244(11) 0.0394(6) Uani 1 1 d . . .
H19B H 0.0695 0.9168 0.4404 0.047 Uiso 1 1 calc R . .
C20B C 0.2249(2) 0.93136(14) 0.50316(11) 0.0375(6) Uani 1 1 d . . .
C21B C 0.3323(3) 0.89768(14) 0.53553(11) 0.0387(6) Uani 1 1 d . . .
H21B H 0.3890 0.9248 0.5634 0.046 Uiso 1 1 calc R . .
C22B C 0.3565(2) 0.82424(13) 0.52697(10) 0.0337(6) Uani 1 1 d . . .
H22B H 0.4302 0.8009 0.5492 0.040 Uiso 1 1 calc R . .
C23B C 0.4567(2) 0.55749(12) 0.55890(9) 0.0270(5) Uani 1 1 d . . .
C24B C 0.5443(2) 0.57107(13) 0.65632(9) 0.0282(5) Uani 1 1 d . . .
C25B C 0.5923(2) 0.49993(14) 0.66837(10) 0.0324(6) Uani 1 1 d . . .
H25B H 0.5906 0.4654 0.6409 0.039 Uiso 1 1 calc R . .
C26B C 0.6428(2) 0.47987(14) 0.72121(10) 0.0336(6) Uani 1 1 d . . .
H26B H 0.6749 0.4311 0.7298 0.040 Uiso 1 1 calc R . .
C27B C 0.6469(2) 0.52968(15) 0.76137(11) 0.0396(6) Uani 1 1 d . . .
H27B H 0.6803 0.5150 0.7974 0.047 Uiso 1 1 calc R . .
C28B C 0.6023(3) 0.60107(16) 0.74915(10) 0.0415(6) Uani 1 1 d . . .
H28B H 0.6075 0.6360 0.7767 0.050 Uiso 1 1 calc R . .
C29B C 0.5501(2) 0.62167(14) 0.69672(10) 0.0354(6) Uani 1 1 d . . .
H29B H 0.5181 0.6705 0.6884 0.043 Uiso 1 1 calc R . .
H1BO H 0.107(4) 0.5772(19) 0.4558(8) 0.078(12) Uiso 1 1 d D . .
H4BN H 0.380(3) 0.5762(15) 0.4833(6) 0.052(9) Uiso 1 1 d D . .
H5BN H 0.465(2) 0.6428(7) 0.6000(10) 0.029(7) Uiso 1 1 d D . .

loop_
_atom_site_aniso_label
_atom_site_aniso_U_11
_atom_site_aniso_U_22
_atom_site_aniso_U_33
_atom_site_aniso_U_23
_atom_site_aniso_U_13
_atom_site_aniso_U_12
Cl1A 0.0414(4) 0.0568(4) 0.0280(4) 0.0013(3) 0.0048(3) 0.0081(3)
O1A 0.0461(10) 0.0336(10) 0.0279(10) -0.0037(8) 0.0145(8) -0.0126(8)
O2A 0.0368(9) 0.0325(9) 0.0267(10) 0.0004(7) 0.0060(8) 0.0001(8)
N1A 0.0354(11) 0.0253(10) 0.0255(11) -0.0038(8) 0.0110(9) -0.0030(9)
N2A 0.0337(11) 0.0260(10) 0.0252(11) 0.0009(8) 0.0079(9) -0.0034(8)
N3A 0.0294(10) 0.0289(11) 0.0237(11) 0.0010(8) 0.0073(8) 0.0010(8)
N4A 0.0369(11) 0.0252(10) 0.0245(11) -0.0010(9) 0.0075(9) -0.0005(9)
N5A 0.0379(11) 0.0267(11) 0.0255(12) -0.0008(9) 0.0061(9) 0.0021(9)
C1A 0.0431(14) 0.0381(14) 0.0303(15) -0.0034(11) 0.0138(12) -0.0014(12)
C2A 0.0453(15) 0.0534(17) 0.0282(15) -0.0012(13) 0.0133(12) -0.0033(13)
C3A 0.0398(15) 0.0612(19) 0.0346(16) -0.0147(14) 0.0135(12) -0.0024(14)
C4A 0.0467(16) 0.0419(16) 0.0406(17) -0.0130(13) 0.0125(13) 0.0035(13)
C5A 0.0396(14) 0.0330(13) 0.0314(14) -0.0057(11) 0.0092(11) -0.0006(11)
C6A 0.0295(12) 0.0350(13) 0.0252(13) -0.0062(10) 0.0103(10) -0.0041(10)
C7A 0.0279(12) 0.0244(12) 0.0287(13) 0.0014(10) 0.0084(10) -0.0006(10)
C8A 0.0279(11) 0.0252(12) 0.0241(13) -0.0016(9) 0.0091(10) -0.0005(9)
C9A 0.0261(11) 0.0264(12) 0.0247(13) -0.0020(10) 0.0058(10) 0.0010(10)
C10A 0.0243(11) 0.0270(12) 0.0227(12) -0.0009(9) 0.0025(9) -0.0023(9)
C11A 0.0283(12) 0.0303(13) 0.0332(14) 0.0021(11) 0.0040(10) -0.0002(10)
C12A 0.0406(14) 0.0334(14) 0.0419(16) 0.0095(12) 0.0077(13) -0.0040(12)
C13A 0.0447(15) 0.0495(17) 0.0347(16) 0.0108(13) 0.0104(13) -0.0067(13)
C14A 0.0360(14) 0.0471(16) 0.0293(14) -0.0024(12) 0.0109(12) -0.0034(12)
C15A 0.0291(12) 0.0301(13) 0.0317(14) 0.0002(10) 0.0095(11) -0.0019(10)
C16A 0.0277(12) 0.0240(11) 0.0274(13) -0.0016(10) 0.0113(10) -0.0015(10)
C17A 0.0241(11) 0.0269(12) 0.0253(12) -0.0016(10) 0.0069(10) -0.0032(10)
C18A 0.0301(12) 0.0285(12) 0.0304(14) -0.0039(10) 0.0116(11) -0.0005(10)
C19A 0.0306(12) 0.0288(12) 0.0340(15) -0.0012(11) 0.0062(11) 0.0036(10)
C20A 0.0310(12) 0.0355(13) 0.0271(13) -0.0016(11) 0.0089(10) -0.0026(11)
C21A 0.0374(13) 0.0361(14) 0.0282(14) -0.0030(11) 0.0143(11) -0.0009(11)
C22A 0.0346(13) 0.0268(12) 0.0276(14) -0.0013(10) 0.0100(11) 0.0029(10)
C23A 0.0287(12) 0.0281(12) 0.0249(13) 0.0003(10) 0.0094(10) -0.0014(10)
C24A 0.0283(12) 0.0265(12) 0.0334(14) -0.0045(10) 0.0131(11) -0.0027(10)
C25A 0.0320(12) 0.0300(13) 0.0342(14) 0.0003(11) 0.0083(11) 0.0019(10)
C26A 0.0363(14) 0.0315(13) 0.0522(18) 0.0024(13) 0.0156(13) 0.0029(11)
C27A 0.0421(15) 0.0298(14) 0.058(2) -0.0085(13) 0.0192(14) 0.0017(12)
C28A 0.0386(14) 0.0381(15) 0.0449(17) -0.0110(13) 0.0137(13) -0.0033(12)
C29A 0.0315(12) 0.0317(13) 0.0366(15) -0.0065(11) 0.0106(11) 0.0002(11)
Cl1B 0.0582(5) 0.0301(4) 0.0743(6) -0.0167(3) 0.0063(4) 0.0014(3)
O1B 0.0509(11) 0.0326(9) 0.0273(10) -0.0029(8) 0.0166(9) -0.0148(8)
O2B 0.0382(9) 0.0250(9) 0.0300(10) -0.0006(7) 0.0101(8) 0.0002(7)
N1B 0.0307(10) 0.0245(10) 0.0237(11) -0.0024(8) 0.0051(8) -0.0058(8)
N2B 0.0297(10) 0.0245(10) 0.0276(11) -0.0001(8) 0.0089(9) -0.0035(8)
N3B 0.0303(10) 0.0249(10) 0.0261(11) -0.0026(8) 0.0065(9) -0.0003(8)
N4B 0.0347(11) 0.0266(10) 0.0216(11) -0.0013(9) 0.0050(9) 0.0014(9)
N5B 0.0399(11) 0.0233(10) 0.0246(11) -0.0011(9) 0.0071(9) 0.0025(9)
C1B 0.0393(13) 0.0273(12) 0.0335(14) -0.0019(11) 0.0128(11) -0.0003(11)
C2B 0.0401(14) 0.0288(13) 0.0486(17) -0.0103(12) 0.0168(13) -0.0075(11)
C3B 0.0290(12) 0.0366(14) 0.0412(16) -0.0158(12) 0.0064(11) -0.0056(11)
C4B 0.0356(13) 0.0422(15) 0.0284(14) -0.0094(11) 0.0034(11) -0.0002(12)
C5B 0.0363(13) 0.0307(13) 0.0300(14) -0.0014(11) 0.0064(11) -0.0020(11)
C6B 0.0285(12) 0.0277(12) 0.0256(13) -0.0054(10) 0.0092(10) -0.0018(10)
C7B 0.0318(12) 0.0276(12) 0.0231(13) -0.0003(10) 0.0076(10) -0.0014(10)
C8B 0.0288(12) 0.0246(12) 0.0241(13) -0.0002(9) 0.0066(10) -0.0022(10)
C9B 0.0265(11) 0.0240(12) 0.0263(13) -0.0022(10) 0.0058(10) 0.0010(10)
C10B 0.0274(11) 0.0241(12) 0.0298(13) -0.0008(10) 0.0124(10) -0.0007(10)
C11B 0.0315(13) 0.0319(13) 0.0308(14) 0.0009(11) 0.0079(11) -0.0002(10)
C12B 0.0392(14) 0.0346(14) 0.0428(16) 0.0089(12) 0.0133(12) -0.0025(12)
C13B 0.0405(15) 0.0331(14) 0.0560(19) -0.0053(13) 0.0179(14) -0.0130(12)
C14B 0.0310(13) 0.0400(15) 0.0369(15) -0.0069(12) 0.0077(11) -0.0087(11)
C15B 0.0286(12) 0.0328(13) 0.0294(14) -0.0039(10) 0.0084(10) -0.0015(10)
C16B 0.0265(11) 0.0273(12) 0.0255(13) -0.0009(10) 0.0082(10) -0.0020(10)
C17B 0.0289(12) 0.0272(12) 0.0261(13) -0.0024(10) 0.0090(10) -0.0021(10)
C18B 0.0335(13) 0.0304(13) 0.0377(15) -0.0060(11) 0.0055(11) -0.0030(11)
C19B 0.0333(13) 0.0327(14) 0.0455(17) -0.0081(12) 0.0008(12) 0.0018(11)
C20B 0.0421(15) 0.0292(13) 0.0415(16) -0.0051(11) 0.0123(13) -0.0024(11)
C21B 0.0450(15) 0.0329(14) 0.0345(15) -0.0084(11) 0.0056(12) -0.0059(12)
C22B 0.0386(14) 0.0331(13) 0.0257(14) -0.0023(11) 0.0031(11) -0.0004(11)
C23B 0.0304(12) 0.0263(12) 0.0266(13) -0.0018(10) 0.0117(10) -0.0042(10)
C24B 0.0270(12) 0.0330(13) 0.0235(13) -0.0005(10) 0.0053(10) -0.0019(10)
C25B 0.0320(12) 0.0323(13) 0.0319(14) -0.0017(11) 0.0077(11) -0.0009(11)
C26B 0.0294(12) 0.0354(14) 0.0336(15) 0.0054(11) 0.0052(11) -0.0013(11)
C27B 0.0409(14) 0.0485(16) 0.0274(14) 0.0015(12) 0.0064(12) 0.0006(13)
C28B 0.0490(16) 0.0480(16) 0.0263(15) -0.0069(12) 0.0089(12) 0.0013(13)
C29B 0.0413(14) 0.0331(13) 0.0306(14) -0.0021(11) 0.0081(11) 0.0029(11)

loop_
_atom_type_symbol
_atom_type_description
_atom_type_scat_dispersion_real
_atom_type_scat_dispersion_imag
_atom_type_scat_source
C C 0.0033 0.0016 'International Tables Vol C Tables 4.2.6.8 and 6.1.1.4'
H H 0.0000 0.0000 'International Tables Vol C Tables 4.2.6.8 and 6.1.1.4'
Cl Cl 0.1484 0.1585 'International Tables Vol C Tables 4.2.6.8 and 6.1.1.4'
N N 0.0061 0.0033 'International Tables Vol C Tables 4.2.6.8 and 6.1.1.4'
O O 0.0106 0.0060 'International Tables Vol C Tables 4.2.6.8 and 6.1.1.4'

loop_
_geom_angle_atom_site_label_1
_geom_angle_atom_site_label_2
_geom_angle_atom_site_label_3
_geom_angle
_geom_angle_site_symmetry_1
_geom_angle_site_symmetry_3
_geom_angle_publ_flag
C7A O1A H1AO 112(3) . . ?
C7A N1A N2A 111.33(19) . . ?
C7A N1A C6A 128.7(2) . . ?
N2A N1A C6A 120.00(18) . . ?
C9A N2A N1A 105.13(18) . . ?
C16A N3A N4A 118.85(19) . . ?
C23A N4A N3A 116.55(19) . . ?
C23A N4A H4AN 122.2(18) . . ?
N3A N4A H4AN 117.1(18) . . ?
C23A N5A C24A 129.7(2) . . ?
C23A N5A H5AN 112.5(19) . . ?
C24A N5A H5AN 117.6(19) . . ?
C6A C1A C2A 119.1(2) . . ?
C6A C1A H1A 120.4 . . ?
C2A C1A H1A 120.4 . . ?
C3A C2A C1A 120.7(3) . . ?
C3A C2A H2A 119.7 . . ?
C1A C2A H2A 119.7 . . ?
C2A C3A C4A 119.7(3) . . ?
C2A C3A H3A 120.1 . . ?
C4A C3A H3A 120.1 . . ?
C3A C4A C5A 120.7(3) . . ?
C3A C4A H4A 119.7 . . ?
C5A C4A H4A 119.7 . . ?
C4A C5A C6A 119.0(2) . . ?
C4A C5A H5A 120.5 . . ?
C6A C5A H5A 120.5 . . ?
C1A C6A C5A 120.8(2) . . ?
C1A C6A N1A 120.5(2) . . ?
C5A C6A N1A 118.7(2) . . ?
O1A C7A N1A 118.6(2) . . ?
O1A C7A C8A 133.5(2) . . ?
N1A C7A C8A 107.91(19) . . ?
C7A C8A C9A 104.00(19) . . ?
C7A C8A C16A 128.5(2) . . ?
C9A C8A C16A 127.5(2) . . ?
N2A C9A C8A 111.6(2) . . ?
N2A C9A C10A 119.1(2) . . ?
C8A C9A C10A 129.2(2) . . ?
C15A C10A C11A 118.3(2) . . ?
C15A C10A C9A 121.4(2) . . ?
C11A C10A C9A 120.3(2) . . ?
C12A C11A C10A 120.7(2) . . ?
C12A C11A H11A 119.6 . . ?
C10A C11A H11A 119.6 . . ?
C11A C12A C13A 120.2(3) . . ?
C11A C12A H12A 119.9 . . ?
C13A C12A H12A 119.9 . . ?
C14A C13A C12A 119.5(2) . . ?
C14A C13A H13A 120.2 . . ?
C12A C13A H13A 120.2 . . ?
C15A C14A C13A 120.5(3) . . ?
C15A C14A H14A 119.7 . . ?
C13A C14A H14A 119.7 . . ?
C14A C15A C10A 120.7(2) . . ?
C14A C15A H15A 119.7 . . ?
C10A C15A H15A 119.7 . . ?
N3A C16A C8A 126.0(2) . . ?
N3A C16A C17A 113.1(2) . . ?
C8A C16A C17A 120.91(19) . . ?
C22A C17A C18A 119.2(2) . . ?
C22A C17A C16A 119.3(2) . . ?
C18A C17A C16A 121.5(2) . . ?
C17A C18A C19A 120.5(2) . . ?
C17A C18A H18A 119.8 . . ?
C19A C18A H18A 119.8 . . ?
C20A C19A C18A 119.3(2) . . ?
C20A C19A H19A 120.3 . . ?
C18A C19A H19A 120.3 . . ?
C21A C20A C19A 120.9(2) . . ?
C21A C20A Cl1A 118.96(19) . . ?
C19A C20A Cl1A 120.10(19) . . ?
C20A C21A C22A 119.1(2) . . ?
C20A C21A H21A 120.4 . . ?
C22A C21A H21A 120.4 . . ?
C21A C22A C17A 120.9(2) . . ?
C21A C22A H22A 119.6 . . ?
C17A C22A H22A 119.6 . . ?
O2A C23A N5A 125.4(2) . . ?
O2A C23A N4A 119.7(2) . . ?
N5A C23A N4A 114.9(2) . . ?
C25A C24A C29A 120.0(2) . . ?
C25A C24A N5A 123.7(2) . . ?
C29A C24A N5A 116.3(2) . . ?
C26A C25A C24A 119.0(2) . . ?
C26A C25A H25A 120.5 . . ?
C24A C25A H25A 120.5 . . ?
C27A C26A C25A 121.1(3) . . ?
C27A C26A H26A 119.5 . . ?
C25A C26A H26A 119.5 . . ?
C28A C27A C26A 119.6(2) . . ?
C28A C27A H27A 120.2 . . ?
C26A C27A H27A 120.2 . . ?
C27A C28A C29A 120.0(3) . . ?
C27A C28A H28A 120.0 . . ?
C29A C28A H28A 120.0 . . ?
C28A C29A C24A 120.3(2) . . ?
C28A C29A H29A 119.9 . . ?
C24A C29A H29A 119.9 . . ?
C7B O1B H1BO 118(3) . . ?
C7B N1B N2B 111.02(18) . . ?
C7B N1B C6B 129.54(19) . . ?
N2B N1B C6B 119.17(19) . . ?
C9B N2B N1B 105.06(18) . . ?
C16B N3B N4B 118.35(19) . . ?
C23B N4B N3B 118.29(19) . . ?
C23B N4B H4BN 120(2) . . ?
N3B N4B H4BN 120(2) . . ?
C23B N5B C24B 128.3(2) . . ?
C23B N5B H5BN 113.7(17) . . ?
C24B N5B H5BN 117.7(17) . . ?
C2B C1B C6B 119.4(2) . . ?
C2B C1B H1B 120.3 . . ?
C6B C1B H1B 120.3 . . ?
C3B C2B C1B 120.9(2) . . ?
C3B C2B H2B 119.6 . . ?
C1B C2B H2B 119.6 . . ?
C4B C3B C2B 119.4(2) . . ?
C4B C3B H3B 120.3 . . ?
C2B C3B H3B 120.3 . . ?
C5B C4B C3B 120.6(3) . . ?
C5B C4B H4B 119.7 . . ?
C3B C4B H4B 119.7 . . ?
C4B C5B C6B 119.9(2) . . ?
C4B C5B H5B 120.0 . . ?
C6B C5B H5B 120.0 . . ?
C5B C6B C1B 119.8(2) . . ?
C5B C6B N1B 118.8(2) . . ?
C1B C6B N1B 121.5(2) . . ?
O1B C7B N1B 119.0(2) . . ?
O1B C7B C8B 133.4(2) . . ?
N1B C7B C8B 107.58(19) . . ?
C7B C8B C9B 104.1(2) . . ?
C7B C8B C16B 128.9(2) . . ?
C9B C8B C16B 126.7(2) . . ?
N2B C9B C8B 112.17(19) . . ?
N2B C9B C10B 119.6(2) . . ?
C8B C9B C10B 128.2(2) . . ?
C15B C10B C11B 118.8(2) . . ?
C15B C10B C9B 121.6(2) . . ?
C11B C10B C9B 119.6(2) . . ?
C12B C11B C10B 120.5(2) . . ?
C12B C11B H11B 119.8 . . ?
C10B C11B H11B 119.8 . . ?
C11B C12B C13B 120.0(3) . . ?
C11B C12B H12B 120.0 . . ?
C13B C12B H12B 120.0 . . ?
C14B C13B C12B 119.9(2) . . ?
C14B C13B H13B 120.1 . . ?
C12B C13B H13B 120.1 . . ?
C13B C14B C15B 120.1(2) . . ?
C13B C14B H14B 119.9 . . ?
C15B C14B H14B 119.9 . . ?
C14B C15B C10B 120.7(2) . . ?
C14B C15B H15B 119.6 . . ?
C10B C15B H15B 119.6 . . ?
N3B C16B C8B 125.7(2) . . ?
N3B C16B C17B 115.3(2) . . ?
C8B C16B C17B 119.0(2) . . ?
C18B C17B C22B 118.6(2) . . ?
C18B C17B C16B 120.6(2) . . ?
C22B C17B C16B 120.8(2) . . ?
C19B C18B C17B 120.9(2) . . ?
C19B C18B H18B 119.6 . . ?
C17B C18B H18B 119.6 . . ?
C20B C19B C18B 119.4(2) . . ?
C20B C19B H19B 120.3 . . ?
C18B C19B H19B 120.3 . . ?
C19B C20B C21B 121.0(2) . . ?
C19B C20B Cl1B 119.1(2) . . ?
C21B C20B Cl1B 119.9(2) . . ?
C22B C21B C20B 119.4(2) . . ?
C22B C21B H21B 120.3 . . ?
C20B C21B H21B 120.3 . . ?
C21B C22B C17B 120.8(2) . . ?
C21B C22B H22B 119.6 . . ?
C17B C22B H22B 119.6 . . ?
O2B C23B N5B 124.2(2) . . ?
O2B C23B N4B 120.0(2) . . ?
N5B C23B N4B 115.8(2) . . ?
C25B C24B C29B 120.1(2) . . ?
C25B C24B N5B 123.7(2) . . ?
C29B C24B N5B 116.2(2) . . ?
C24B C25B C26B 119.1(2) . . ?
C24B C25B H25B 120.5 . . ?
C26B C25B H25B 120.5 . . ?
C27B C26B C25B 120.9(2) . . ?
C27B C26B H26B 119.5 . . ?
C25B C26B H26B 119.5 . . ?
C26B C27B C28B 119.8(3) . . ?
C26B C27B H27B 120.1 . . ?
C28B C27B H27B 120.1 . . ?
C27B C28B C29B 120.0(2) . . ?
C27B C28B H28B 120.0 . . ?
C29B C28B H28B 120.0 . . ?
C28B C29B C24B 120.1(2) . . ?
C28B C29B H29B 119.9 . . ?
C24B C29B H29B 119.9 . . ?

loop_
_geom_bond_atom_site_label_1
_geom_bond_atom_site_label_2
_geom_bond_distance
_geom_bond_site_symmetry_2
_geom_bond_publ_flag
Cl1A C20A 1.731(3) . ?
O1A C7A 1.336(3) . ?
O1A H1AO 0.830(10) . ?
O2A C23A 1.252(3) . ?
N1A C7A 1.360(3) . ?
N1A N2A 1.371(3) . ?
N1A C6A 1.426(3) . ?
N2A C9A 1.331(3) . ?
N3A C16A 1.295(3) . ?
N3A N4A 1.377(3) . ?
N4A C23A 1.371(3) . ?
N4A H4AN 0.862(10) . ?
N5A C23A 1.338(3) . ?
N5A C24A 1.423(3) . ?
N5A H5AN 0.867(10) . ?
C1A C6A 1.380(3) . ?
C1A C2A 1.387(4) . ?
C1A H1A 0.9500 . ?
C2A C3A 1.375(4) . ?
C2A H2A 0.9500 . ?
C3A C4A 1.377(4) . ?
C3A H3A 0.9500 . ?
C4A C5A 1.385(4) . ?
C4A H4A 0.9500 . ?
C5A C6A 1.387(3) . ?
C5A H5A 0.9500 . ?
C7A C8A 1.380(3) . ?
C8A C9A 1.429(3) . ?
C8A C16A 1.467(3) . ?
C9A C10A 1.463(3) . ?
C10A C15A 1.392(3) . ?
C10A C11A 1.397(3) . ?
C11A C12A 1.377(4) . ?
C11A H11A 0.9500 . ?
C12A C13A 1.387(4) . ?
C12A H12A 0.9500 . ?
C13A C14A 1.379(4) . ?
C13A H13A 0.9500 . ?
C14A C15A 1.378(3) . ?
C14A H14A 0.9500 . ?
C15A H15A 0.9500 . ?
C16A C17A 1.492(3) . ?
C17A C22A 1.386(3) . ?
C17A C18A 1.387(3) . ?
C18A C19A 1.387(3) . ?
C18A H18A 0.9500 . ?
C19A C20A 1.382(3) . ?
C19A H19A 0.9500 . ?
C20A C21A 1.382(3) . ?
C21A C22A 1.384(3) . ?
C21A H21A 0.9500 . ?
C22A H22A 0.9500 . ?
C24A C25A 1.388(3) . ?
C24A C29A 1.388(3) . ?
C25A C26A 1.386(3) . ?
C25A H25A 0.9500 . ?
C26A C27A 1.382(4) . ?
C26A H26A 0.9500 . ?
C27A C28A 1.382(4) . ?
C27A H27A 0.9500 . ?
C28A C29A 1.383(3) . ?
C28A H28A 0.9500 . ?
C29A H29A 0.9500 . ?
Cl1B C20B 1.742(3) . ?
O1B C7B 1.328(3) . ?
O1B H1BO 0.827(10) . ?
O2B C23B 1.244(3) . ?
N1B C7B 1.368(3) . ?
N1B N2B 1.379(3) . ?
N1B C6B 1.420(3) . ?
N2B C9B 1.323(3) . ?
N3B C16B 1.293(3) . ?
N3B N4B 1.375(3) . ?
N4B C23B 1.373(3) . ?
N4B H4BN 0.870(10) . ?
N5B C23B 1.340(3) . ?
N5B C24B 1.414(3) . ?
N5B H5BN 0.867(10) . ?
C1B C2B 1.382(4) . ?
C1B C6B 1.389(3) . ?
C1B H1B 0.9500 . ?
C2B C3B 1.379(4) . ?
C2B H2B 0.9500 . ?
C3B C4B 1.378(4) . ?
C3B H3B 0.9500 . ?
C4B C5B 1.377(3) . ?
C4B H4B 0.9500 . ?
C5B C6B 1.386(3) . ?
C5B H5B 0.9500 . ?
C7B C8B 1.382(3) . ?
C8B C9B 1.423(3) . ?
C8B C16B 1.477(3) . ?
C9B C10B 1.475(3) . ?
C10B C15B 1.386(3) . ?
C10B C11B 1.396(3) . ?
C11B C12B 1.383(3) . ?
C11B H11B 0.9500 . ?
C12B C13B 1.387(4) . ?
C12B H12B 0.9500 . ?
C13B C14B 1.379(4) . ?
C13B H13B 0.9500 . ?
C14B C15B 1.384(3) . ?
C14B H14B 0.9500 . ?
C15B H15B 0.9500 . ?
C16B C17B 1.486(3) . ?
C17B C18B 1.387(3) . ?
C17B C22B 1.393(3) . ?
C18B C19B 1.386(3) . ?
C18B H18B 0.9500 . ?
C19B C20B 1.372(4) . ?
C19B H19B 0.9500 . ?
C20B C21B 1.382(4) . ?
C21B C22B 1.381(3) . ?
C21B H21B 0.9500 . ?
C22B H22B 0.9500 . ?
C24B C25B 1.388(3) . ?
C24B C29B 1.388(3) . ?
C25B C26B 1.389(3) . ?
C25B H25B 0.9500 . ?
C26B C27B 1.377(4) . ?
C26B H26B 0.9500 . ?
C27B C28B 1.381(4) . ?
C27B H27B 0.9500 . ?
C28B C29B 1.384(4) . ?
C28B H28B 0.9500 . ?
C29B H29B 0.9500 . ?

loop_
_geom_hbond_atom_site_label_D
_geom_hbond_atom_site_label_H
_geom_hbond_atom_site_label_A
_geom_hbond_distance_DH
_geom_hbond_distance_HA
_geom_hbond_distance_DA
_geom_hbond_angle_DHA
_geom_hbond_site_symmetry_A
O1A H1AO O2B 0.830(10) 1.735(12) 2.560(2) 173(4) .
O1B H1BO O2A 0.827(10) 1.770(12) 2.589(2) 170(4) .
N4A H4AN O2A 0.862(10) 2.331(16) 3.114(3) 151(2) 3_566
N5A H5AN N3A 0.867(10) 2.07(3) 2.554(3) 115(2) .
N4B H4BN O2B 0.870(10) 2.37(2) 3.050(3) 135(2) 3_666
N5B H5BN N3B 0.867(10) 2.15(2) 2.607(3) 112.7(19) .

loop_
_geom_torsion_atom_site_label_1
_geom_torsion_atom_site_label_2
_geom_torsion_atom_site_label_3
_geom_torsion_atom_site_label_4
_geom_torsion
_geom_torsion_site_symmetry_1
_geom_torsion_site_symmetry_2
_geom_torsion_site_symmetry_3
_geom_torsion_site_symmetry_4
_geom_torsion_publ_flag
C7A N1A N2A C9A -0.3(2) . . . . ?
C6A N1A N2A C9A -179.44(19) . . . . ?
C16A N3A N4A C23A 174.3(2) . . . . ?
C6A C1A C2A C3A 0.8(4) . . . . ?
C1A C2A C3A C4A -1.2(4) . . . . ?
C2A C3A C4A C5A 0.8(4) . . . . ?
C3A C4A C5A C6A -0.1(4) . . . . ?
C2A C1A C6A C5A -0.1(4) . . . . ?
C2A C1A C6A N1A -177.8(2) . . . . ?
C4A C5A C6A C1A -0.3(4) . . . . ?
C4A C5A C6A N1A 177.4(2) . . . . ?
C7A N1A C6A C1A -37.4(4) . . . . ?
N2A N1A C6A C1A 141.6(2) . . . . ?
C7A N1A C6A C5A 144.9(2) . . . . ?
N2A N1A C6A C5A -36.2(3) . . . . ?
N2A N1A C7A O1A 179.72(19) . . . . ?
C6A N1A C7A O1A -1.2(4) . . . . ?
N2A N1A C7A C8A 0.0(3) . . . . ?
C6A N1A C7A C8A 179.1(2) . . . . ?
O1A C7A C8A C9A -179.4(2) . . . . ?
N1A C7A C8A C9A 0.3(2) . . . . ?
O1A C7A C8A C16A -1.6(4) . . . . ?
N1A C7A C8A C16A 178.1(2) . . . . ?
N1A N2A C9A C8A 0.5(2) . . . . ?
N1A N2A C9A C10A 178.21(19) . . . . ?
C7A C8A C9A N2A -0.5(3) . . . . ?
C16A C8A C9A N2A -178.3(2) . . . . ?
C7A C8A C9A C10A -177.9(2) . . . . ?
C16A C8A C9A C10A 4.2(4) . . . . ?
N2A C9A C10A C15A -149.3(2) . . . . ?
C8A C9A C10A C15A 28.0(4) . . . . ?
N2A C9A C10A C11A 29.6(3) . . . . ?
C8A C9A C10A C11A -153.1(2) . . . . ?
C15A C10A C11A C12A -0.8(3) . . . . ?
C9A C10A C11A C12A -179.8(2) . . . . ?
C10A C11A C12A C13A -1.5(4) . . . . ?
C11A C12A C13A C14A 2.0(4) . . . . ?
C12A C13A C14A C15A -0.1(4) . . . . ?
C13A C14A C15A C10A -2.3(4) . . . . ?
C11A C10A C15A C14A 2.7(3) . . . . ?
C9A C10A C15A C14A -178.4(2) . . . . ?
N4A N3A C16A C8A 4.2(3) . . . . ?
N4A N3A C16A C17A -174.82(18) . . . . ?
C7A C8A C16A N3A 49.4(4) . . . . ?
C9A C8A C16A N3A -133.3(3) . . . . ?
C7A C8A C16A C17A -131.7(2) . . . . ?
C9A C8A C16A C17A 45.7(3) . . . . ?
N3A C16A C17A C22A 26.5(3) . . . . ?
C8A C16A C17A C22A -152.6(2) . . . . ?
N3A C16A C17A C18A -154.1(2) . . . . ?
C8A C16A C17A C18A 26.8(3) . . . . ?
C22A C17A C18A C19A -1.7(3) . . . . ?
C16A C17A C18A C19A 178.8(2) . . . . ?
C17A C18A C19A C20A 0.1(4) . . . . ?
C18A C19A C20A C21A 1.4(4) . . . . ?
C18A C19A C20A Cl1A -178.25(18) . . . . ?
C19A C20A C21A C22A -1.3(4) . . . . ?
Cl1A C20A C21A C22A 178.38(19) . . . . ?
C20A C21A C22A C17A -0.4(4) . . . . ?
C18A C17A C22A C21A 1.9(3) . . . . ?
C16A C17A C22A C21A -178.7(2) . . . . ?
C24A N5A C23A O2A 1.2(4) . . . . ?
C24A N5A C23A N4A 179.9(2) . . . . ?
N3A N4A C23A O2A -175.40(19) . . . . ?
N3A N4A C23A N5A 5.8(3) . . . . ?
C23A N5A C24A C25A -10.6(4) . . . . ?
C23A N5A C24A C29A 170.3(2) . . . . ?
C29A C24A C25A C26A -1.8(3) . . . . ?
N5A C24A C25A C26A 179.0(2) . . . . ?
C24A C25A C26A C27A 0.7(4) . . . . ?
C25A C26A C27A C28A 0.3(4) . . . . ?
C26A C27A C28A C29A -0.2(4) . . . . ?
C27A C28A C29A C24A -0.9(4) . . . . ?
C25A C24A C29A C28A 1.9(4) . . . . ?
N5A C24A C29A C28A -178.9(2) . . . . ?
C7B N1B N2B C9B -0.5(2) . . . . ?
C6B N1B N2B C9B 174.09(19) . . . . ?
C16B N3B N4B C23B 175.8(2) . . . . ?
C6B C1B C2B C3B 0.1(4) . . . . ?
C1B C2B C3B C4B 0.8(4) . . . . ?
C2B C3B C4B C5B -0.7(4) . . . . ?
C3B C4B C5B C6B -0.2(4) . . . . ?
C4B C5B C6B C1B 1.1(4) . . . . ?
C4B C5B C6B N1B -179.5(2) . . . . ?
C2B C1B C6B C5B -1.1(3) . . . . ?
C2B C1B C6B N1B 179.5(2) . . . . ?
C7B N1B C6B C5B 153.4(2) . . . . ?
N2B N1B C6B C5B -20.1(3) . . . . ?
C7B N1B C6B C1B -27.2(4) . . . . ?
N2B N1B C6B C1B 159.3(2) . . . . ?
N2B N1B C7B O1B 177.7(2) . . . . ?
C6B N1B C7B O1B 3.8(4) . . . . ?
N2B N1B C7B C8B -0.6(3) . . . . ?
C6B N1B C7B C8B -174.5(2) . . . . ?
O1B C7B C8B C9B -176.6(3) . . . . ?
N1B C7B C8B C9B 1.4(2) . . . . ?
O1B C7B C8B C16B -2.0(4) . . . . ?
N1B C7B C8B C16B 175.9(2) . . . . ?
N1B N2B C9B C8B 1.4(2) . . . . ?
N1B N2B C9B C10B -178.44(19) . . . . ?
C7B C8B C9B N2B -1.8(3) . . . . ?
C16B C8B C9B N2B -176.5(2) . . . . ?
C7B C8B C9B C10B 178.1(2) . . . . ?
C16B C8B C9B C10B 3.3(4) . . . . ?
N2B C9B C10B C15B -147.3(2) . . . . ?
C8B C9B C10B C15B 32.9(4) . . . . ?
N2B C9B C10B C11B 34.0(3) . . . . ?
C8B C9B C10B C11B -145.8(2) . . . . ?
C15B C10B C11B C12B 0.3(3) . . . . ?
C9B C10B C11B C12B 179.1(2) . . . . ?
C10B C11B C12B C13B -1.1(4) . . . . ?
C11B C12B C13B C14B 1.1(4) . . . . ?
C12B C13B C14B C15B -0.3(4) . . . . ?
C13B C14B C15B C10B -0.5(4) . . . . ?
C11B C10B C15B C14B 0.5(3) . . . . ?
C9B C10B C15B C14B -178.2(2) . . . . ?
N4B N3B C16B C8B 1.5(3) . . . . ?
N4B N3B C16B C17B -177.92(18) . . . . ?
C7B C8B C16B N3B 57.1(4) . . . . ?
C9B C8B C16B N3B -129.4(3) . . . . ?
C7B C8B C16B C17B -123.5(3) . . . . ?
C9B C8B C16B C17B 49.9(3) . . . . ?
N3B C16B C17B C18B -149.6(2) . . . . ?
C8B C16B C17B C18B 31.0(3) . . . . ?
N3B C16B C17B C22B 30.2(3) . . . . ?
C8B C16B C17B C22B -149.2(2) . . . . ?
C22B C17B C18B C19B -1.7(4) . . . . ?
C16B C17B C18B C19B 178.1(2) . . . . ?
C17B C18B C19B C20B 1.1(4) . . . . ?
C18B C19B C20B C21B 0.1(4) . . . . ?
C18B C19B C20B Cl1B -179.6(2) . . . . ?
C19B C20B C21B C22B -0.7(4) . . . . ?
Cl1B C20B C21B C22B 178.9(2) . . . . ?
C20B C21B C22B C17B 0.1(4) . . . . ?
C18B C17B C22B C21B 1.1(4) . . . . ?
C16B C17B C22B C21B -178.7(2) . . . . ?
C24B N5B C23B O2B -7.7(4) . . . . ?
C24B N5B C23B N4B 170.7(2) . . . . ?
N3B N4B C23B O2B 179.17(19) . . . . ?
N3B N4B C23B N5B 0.6(3) . . . . ?
C23B N5B C24B C25B 9.8(4) . . . . ?
C23B N5B C24B C29B -170.6(2) . . . . ?
C29B C24B C25B C26B 1.6(4) . . . . ?
N5B C24B C25B C26B -178.8(2) . . . . ?
C24B C25B C26B C27B -0.7(4) . . . . ?
C25B C26B C27B C28B -1.1(4) . . . . ?
C26B C27B C28B C29B 2.0(4) . . . . ?
C27B C28B C29B C24B -1.1(4) . . . . ?
C25B C24B C29B C28B -0.8(4) . . . . ?
N5B C24B C29B C28B 179.6(2) . . . . ?
